data_4028984
loop_
_publ_author_name
'Xie, Ye-Xiang'
'Tang, Ri-Yuan'
'Song, Ren-Jie'
'Xiang, Jian-Nan'
'Li, Jin-Heng'

_publ_section_title
;
 Synthesis of Benzocyclohepta[b]indoles by Lewis Acid Catalyzed Annulation
 of Two 3-(1H-Isochromen-1-yl)-1H-indoles.
;
_journal_issue 2
_journal_name_full 'The Journal of organic chemistry'
_journal_page_first 686
_journal_page_last 691
_journal_paper_doi 10.1021/jo4024667
_journal_volume 79
_journal_year 2014
_chemical_formula_sum 'C46 H34 N2 O2'
_chemical_formula_weight 646.75
_chemical_name_systematic
; 
 ? 
;
_space_group_IT_number 14
_symmetry_cell_setting monoclinic
_symmetry_space_group_name_Hall '-P 2yn'
_symmetry_space_group_name_H-M 'P 1 21/n 1'
_atom_sites_solution_hydrogens geom
_atom_sites_solution_primary direct
_atom_sites_solution_secondary difmap
_audit_creation_method SHELXL-97
_cell_angle_alpha 90.00
_cell_angle_beta 108.0860(10)
_cell_angle_gamma 90.00
_cell_formula_units_Z 4
_cell_length_a 16.1459(11)
_cell_length_b 11.8659(8)
_cell_length_c 18.6686(12)
_cell_measurement_reflns_used 5194
_cell_measurement_temperature 293(2)
_cell_measurement_theta_max 50.239
_cell_measurement_theta_min 4.340
_cell_volume 3399.9(4)
_computing_cell_refinement 'Bruker SMART'
_computing_data_collection 'Bruker SMART'
_computing_data_reduction 'Bruker SHELXTL'
_computing_molecular_graphics 'Bruker SHELXTL'
_computing_publication_material 'Bruker SHELXTL'
_computing_structure_refinement 'SHELXL-97 (Sheldrick, 1997)'
_computing_structure_solution 'SHELXS-97 (Sheldrick, 1990)'
_diffrn_ambient_temperature 293(2)
_diffrn_measured_fraction_theta_full 1.000
_diffrn_measured_fraction_theta_max 1.000
_diffrn_measurement_device_type 'CCD area detector'
_diffrn_measurement_method 'phi and omega scans'
_diffrn_radiation_monochromator graphite
_diffrn_radiation_source 'fine-focus sealed tube'
_diffrn_radiation_type MoK\a
_diffrn_radiation_wavelength 0.71073
_diffrn_reflns_av_R_equivalents 0.0463
_diffrn_reflns_av_sigmaI/netI 0.0463
_diffrn_reflns_limit_h_max 19
_diffrn_reflns_limit_h_min -18
_diffrn_reflns_limit_k_max 14
_diffrn_reflns_limit_k_min -9
_diffrn_reflns_limit_l_max 22
_diffrn_reflns_limit_l_min -23
_diffrn_reflns_number 18109
_diffrn_reflns_theta_full 26.00
_diffrn_reflns_theta_max 26.00
_diffrn_reflns_theta_min 2.01
_exptl_absorpt_coefficient_mu 0.077
_exptl_absorpt_correction_T_max 1.00000
_exptl_absorpt_correction_T_min 0.62054
_exptl_absorpt_correction_type empirical
_exptl_absorpt_process_details sadabs
_exptl_crystal_colour colorless
_exptl_crystal_density_diffrn 1.264
_exptl_crystal_density_method 'not measured'
_exptl_crystal_description prismatic
_exptl_crystal_F_000 1360
_exptl_crystal_size_max 0.426
_exptl_crystal_size_mid 0.357
_exptl_crystal_size_min 0.223
_refine_diff_density_max 0.198
_refine_diff_density_min -0.183
_refine_diff_density_rms 0.037
_refine_ls_extinction_method none
_refine_ls_goodness_of_fit_ref 0.925
_refine_ls_hydrogen_treatment mixed
_refine_ls_matrix_type full
_refine_ls_number_parameters 459
_refine_ls_number_reflns 6683
_refine_ls_number_restraints 0
_refine_ls_restrained_S_all 0.925
_refine_ls_R_factor_all 0.0639
_refine_ls_R_factor_gt 0.0432
_refine_ls_shift/su_max 0.000
_refine_ls_shift/su_mean 0.000
_refine_ls_structure_factor_coef Fsqd
_refine_ls_weighting_details 'calc w=1/[\s^2^(Fo^2^)+(0.0607P)^2^+0.0000P] where P=(Fo^2^+2Fc^2^)/3'
_refine_ls_weighting_scheme calc
_refine_ls_wR_factor_gt 0.1042
_refine_ls_wR_factor_ref 0.1124
_reflns_number_gt 4606
_reflns_number_total 6683
_reflns_threshold_expression >2sigma(I)
_cod_data_source_file jo4024667_si_001.cif
_cod_data_source_block cd201465
_cod_depositor_comments
;
The following automatic conversions were performed:

'_symmetry_cell_setting' value 'Monoclinic' changed to 'monoclinic'
according to
/usr/data/users/saulius/automatic-downloads/current/ACS/lib/dictionaries/cif_core.dic
dictionary named 'cif_core.dic' version 2.4.2 from 2011-04-26.

Automatic conversion script
Id: cif_fix_values 2281 2013-09-26 08:29:07Z andrius 
;
_cod_original_sg_symbol_H-M P2(1)/n
_cod_database_code 4028984

loop_
_symmetry_equiv_pos_as_xyz
'x, y, z'
'-x+1/2, y+1/2, -z+1/2'
'-x, -y, -z'
'x-1/2, -y-1/2, z-1/2'

loop_
_atom_site_label
_atom_site_type_symbol
_atom_site_fract_x
_atom_site_fract_y
_atom_site_fract_z
_atom_site_U_iso_or_equiv
_atom_site_adp_type
_atom_site_occupancy
_atom_site_symmetry_multiplicity
_atom_site_calc_flag
_atom_site_refinement_flags
N1 N 0.55812(8) 0.85279(11) 0.09195(7) 0.0445(3) Uani 1 1 d .
N2 N 0.22601(9) 0.92492(12) -0.10791(8) 0.0542(4) Uani 1 1 d .
O1 O 0.24118(7) 0.52385(10) 0.10691(6) 0.0651(3) Uani 1 1 d .
O2 O 0.53419(7) 0.53490(10) 0.30614(8) 0.0761(4) Uani 1 1 d .
C1 C 0.24107(9) 0.61624(14) 0.07846(8) 0.0462(4) Uani 1 1 d .
C2 C 0.32447(8) 0.66368(12) 0.06897(8) 0.0394(3) Uani 1 1 d .
H2 H 0.3120 0.7415 0.0513 0.047 Uiso 1 1 calc R
C3 C 0.35175(9) 0.60050(12) 0.00873(8) 0.0413(3) Uani 1 1 d .
C4 C 0.40359(9) 0.65571(13) -0.02812(8) 0.0427(4) Uani 1 1 d .
C5 C 0.43200(9) 0.77720(13) -0.00902(8) 0.0426(4) Uani 1 1 d .
H5 H 0.4722 0.7955 -0.0373 0.051 Uiso 1 1 calc R
C6 C 0.48311(8) 0.78840(12) 0.07318(8) 0.0381(3) Uani 1 1 d .
C7 C 0.47138(8) 0.74747(11) 0.13794(7) 0.0357(3) Uani 1 1 d .
C8 C 0.39987(8) 0.66872(11) 0.14456(7) 0.0360(3) Uani 1 1 d .
H8 H 0.4247 0.5929 0.1555 0.043 Uiso 1 1 calc R
C9 C 0.59421(9) 0.85714(12) 0.16869(8) 0.0415(3) Uani 1 1 d .
C10 C 0.54080(8) 0.79224(11) 0.19980(8) 0.0372(3) Uani 1 1 d .
C11 C 0.56182(9) 0.78981(12) 0.27869(8) 0.0441(4) Uani 1 1 d .
H11 H 0.5279 0.7486 0.3015 0.053 Uiso 1 1 calc R
C12 C 0.63273(10) 0.84883(13) 0.32158(9) 0.0519(4) Uani 1 1 d .
H12 H 0.6458 0.8485 0.3737 0.062 Uiso 1 1 calc R
C13 C 0.68592(10) 0.90942(14) 0.28901(10) 0.0557(4) Uani 1 1 d .
H13 H 0.7345 0.9470 0.3198 0.067 Uiso 1 1 calc R
C14 C 0.66761(9) 0.91422(14) 0.21271(9) 0.0524(4) Uani 1 1 d .
H14 H 0.7030 0.9543 0.1908 0.063 Uiso 1 1 calc R
C15 C 0.33031(10) 0.48822(13) -0.00955(9) 0.0542(4) Uani 1 1 d .
H15 H 0.2965 0.4499 0.0147 0.065 Uiso 1 1 calc R
C16 C 0.35801(12) 0.43247(15) -0.06282(10) 0.0636(5) Uani 1 1 d .
H16 H 0.3426 0.3575 -0.0741 0.076 Uiso 1 1 calc R
C17 C 0.40797(11) 0.48714(16) -0.09897(9) 0.0623(5) Uani 1 1 d .
H17 H 0.4264 0.4499 -0.1351 0.075 Uiso 1 1 calc R
C18 C 0.43087(10) 0.59818(15) -0.08136(8) 0.0531(4) Uani 1 1 d .
H18 H 0.4653 0.6351 -0.1057 0.064 Uiso 1 1 calc R
C19 C 0.35529(9) 0.85810(12) -0.03638(8) 0.0409(3) Uani 1 1 d .
C20 C 0.28488(10) 0.83905(13) -0.09747(8) 0.0488(4) Uani 1 1 d .
H20 H 0.2776 0.7758 -0.1282 0.059 Uiso 1 1 calc R
C21 C 0.25799(10) 1.00327(14) -0.05252(9) 0.0488(4) Uani 1 1 d .
C22 C 0.33971(9) 0.96493(12) -0.00586(8) 0.0432(4) Uani 1 1 d .
C23 C 0.38500(11) 1.03230(14) 0.05537(8) 0.0524(4) Uani 1 1 d .
H23 H 0.4382 1.0087 0.0882 0.063 Uiso 1 1 calc R
C24 C 0.34943(13) 1.13425(16) 0.06617(10) 0.0657(5) Uani 1 1 d .
H24 H 0.3796 1.1798 0.1063 0.079 Uiso 1 1 calc R
C25 C 0.26938(14) 1.17014(17) 0.01816(12) 0.0715(5) Uani 1 1 d .
H25 H 0.2475 1.2397 0.0266 0.086 Uiso 1 1 calc R
C26 C 0.22212(12) 1.10573(16) -0.04100(11) 0.0625(5) Uani 1 1 d .
H26 H 0.1681 1.1294 -0.0724 0.075 Uiso 1 1 calc R
C27 C 0.36786(8) 0.70475(12) 0.20971(7) 0.0367(3) Uani 1 1 d .
C28 C 0.34661(9) 0.81782(12) 0.21433(8) 0.0441(4) Uani 1 1 d .
H28 H 0.3501 0.8673 0.1768 0.053 Uiso 1 1 calc R
C29 C 0.32061(10) 0.85797(14) 0.27306(9) 0.0531(4) Uani 1 1 d .
H29 H 0.3077 0.9340 0.2755 0.064 Uiso 1 1 calc R
C30 C 0.31375(11) 0.78525(16) 0.32802(10) 0.0638(5) Uani 1 1 d .
H30 H 0.2959 0.8116 0.3678 0.077 Uiso 1 1 calc R
C31 C 0.33346(11) 0.67307(15) 0.32401(9) 0.0574(4) Uani 1 1 d .
H31 H 0.3279 0.6242 0.3612 0.069 Uiso 1 1 calc R
C32 C 0.36151(9) 0.63064(12) 0.26590(8) 0.0418(3) Uani 1 1 d .
C33 C 0.38049(9) 0.50601(13) 0.26526(8) 0.0462(4) Uani 1 1 d .
H33A H 0.3552 0.4694 0.3000 0.055 Uiso 1 1 calc R
H33B H 0.3500 0.4776 0.2153 0.055 Uiso 1 1 calc R
C34 C 0.47398(10) 0.46916(13) 0.28498(8) 0.0471(4) Uani 1 1 d .
C35 C 0.49062(10) 0.34691(13) 0.27709(8) 0.0508(4) Uani 1 1 d .
C36 C 0.57060(12) 0.31270(17) 0.27175(10) 0.0706(5) Uani 1 1 d .
H36 H 0.6132 0.3661 0.2730 0.085 Uiso 1 1 calc R
C37 C 0.58734(17) 0.1999(2) 0.26459(13) 0.0931(7) Uani 1 1 d .
H37 H 0.6410 0.1773 0.2608 0.112 Uiso 1 1 calc R
C38 C 0.5243(2) 0.1208(2) 0.26302(13) 0.1005(8) Uani 1 1 d .
H38 H 0.5356 0.0447 0.2583 0.121 Uiso 1 1 calc R
C39 C 0.44599(17) 0.15336(18) 0.26827(13) 0.0943(7) Uani 1 1 d .
H39 H 0.4039 0.0995 0.2676 0.113 Uiso 1 1 calc R
C40 C 0.42830(13) 0.26615(15) 0.27462(11) 0.0718(5) Uani 1 1 d .
H40 H 0.3740 0.2878 0.2773 0.086 Uiso 1 1 calc R
C41 C 0.15864(9) 0.68182(15) 0.05192(8) 0.0516(4) Uani 1 1 d .
C42 C 0.08188(12) 0.6276(2) 0.04919(13) 0.0911(7) Uani 1 1 d .
H42 H 0.0830 0.5520 0.0627 0.109 Uiso 1 1 calc R
C43 C 0.00385(15) 0.6845(3) 0.02672(18) 0.1253(10) Uani 1 1 d .
H43 H -0.0474 0.6475 0.0254 0.150 Uiso 1 1 calc R
C44 C 0.00130(16) 0.7956(3) 0.00633(15) 0.1147(9) Uani 1 1 d .
H44 H -0.0517 0.8335 -0.0097 0.138 Uiso 1 1 calc R
C45 C 0.07588(15) 0.8504(2) 0.00953(14) 0.1067(9) Uani 1 1 d .
H45 H 0.0742 0.9262 -0.0035 0.128 Uiso 1 1 calc R
C46 C 0.15421(12) 0.79384(19) 0.03214(11) 0.0796(6) Uani 1 1 d .
H46 H 0.2051 0.8321 0.0341 0.096 Uiso 1 1 calc R
H2A H 0.1744(11) 0.9271(14) -0.1412(9) 0.064(5) Uiso 1 1 d .
H1 H 0.5791(10) 0.8841(14) 0.0605(9) 0.056(5) Uiso 1 1 d .

loop_
_atom_site_aniso_label
_atom_site_aniso_U_11
_atom_site_aniso_U_22
_atom_site_aniso_U_33
_atom_site_aniso_U_23
_atom_site_aniso_U_13
_atom_site_aniso_U_12
N1 0.0412(7) 0.0480(8) 0.0482(8) 0.0067(6) 0.0195(6) -0.0060(6)
N2 0.0451(8) 0.0549(9) 0.0569(9) 0.0101(7) 0.0077(7) -0.0017(7)
O1 0.0587(7) 0.0556(8) 0.0783(8) 0.0203(6) 0.0173(6) -0.0157(6)
O2 0.0505(7) 0.0471(7) 0.1178(10) 0.0009(7) 0.0075(7) -0.0030(6)
C1 0.0452(9) 0.0469(10) 0.0456(8) 0.0016(7) 0.0128(7) -0.0101(7)
C2 0.0404(8) 0.0329(8) 0.0470(8) 0.0042(6) 0.0167(6) -0.0016(6)
C3 0.0418(8) 0.0373(8) 0.0417(8) -0.0001(6) 0.0085(6) 0.0022(7)
C4 0.0411(8) 0.0444(9) 0.0410(8) -0.0002(7) 0.0104(6) 0.0051(7)
C5 0.0424(8) 0.0469(9) 0.0433(8) 0.0031(7) 0.0204(7) -0.0028(7)
C6 0.0346(7) 0.0359(8) 0.0466(8) -0.0003(6) 0.0165(6) -0.0019(6)
C7 0.0348(7) 0.0319(8) 0.0431(8) 0.0005(6) 0.0162(6) 0.0016(6)
C8 0.0381(7) 0.0288(7) 0.0441(8) 0.0030(6) 0.0173(6) 0.0004(6)
C9 0.0364(8) 0.0378(8) 0.0501(9) 0.0033(7) 0.0129(7) 0.0009(6)
C10 0.0360(7) 0.0315(8) 0.0455(8) 0.0032(6) 0.0145(6) 0.0033(6)
C11 0.0456(8) 0.0372(8) 0.0493(9) 0.0036(7) 0.0143(7) 0.0028(7)
C12 0.0524(9) 0.0474(10) 0.0484(9) 0.0016(8) 0.0047(7) 0.0034(8)
C13 0.0428(9) 0.0479(10) 0.0653(11) 0.0008(8) 0.0003(8) -0.0066(7)
C14 0.0407(8) 0.0485(10) 0.0662(11) 0.0059(8) 0.0139(8) -0.0072(7)
C15 0.0612(10) 0.0394(9) 0.0570(10) -0.0015(8) 0.0111(8) 0.0006(8)
C16 0.0735(12) 0.0415(10) 0.0644(11) -0.0102(9) 0.0049(9) 0.0113(9)
C17 0.0621(11) 0.0639(12) 0.0542(10) -0.0134(9) 0.0085(8) 0.0242(10)
C18 0.0487(9) 0.0653(12) 0.0453(9) -0.0028(8) 0.0148(7) 0.0116(8)
C19 0.0442(8) 0.0391(8) 0.0423(8) 0.0066(7) 0.0175(7) -0.0036(7)
C20 0.0514(9) 0.0426(9) 0.0511(9) 0.0045(7) 0.0143(8) -0.0053(8)
C21 0.0499(9) 0.0484(10) 0.0529(9) 0.0121(8) 0.0232(7) -0.0008(8)
C22 0.0487(9) 0.0412(9) 0.0445(8) 0.0077(7) 0.0213(7) -0.0043(7)
C23 0.0635(10) 0.0503(10) 0.0473(9) 0.0031(8) 0.0230(8) -0.0036(8)
C24 0.0895(14) 0.0553(12) 0.0586(11) -0.0043(9) 0.0322(10) -0.0027(10)
C25 0.0969(15) 0.0535(12) 0.0785(13) 0.0063(10) 0.0484(12) 0.0146(11)
C26 0.0649(11) 0.0589(12) 0.0712(12) 0.0152(10) 0.0321(9) 0.0150(9)
C27 0.0339(7) 0.0352(8) 0.0441(8) 0.0014(6) 0.0165(6) -0.0005(6)
C28 0.0448(8) 0.0387(9) 0.0536(9) 0.0043(7) 0.0220(7) 0.0038(7)
C29 0.0528(9) 0.0446(9) 0.0688(11) -0.0055(8) 0.0288(8) 0.0068(8)
C30 0.0764(12) 0.0633(12) 0.0658(11) -0.0042(9) 0.0427(10) 0.0083(10)
C31 0.0700(11) 0.0580(11) 0.0556(10) 0.0097(8) 0.0363(9) 0.0035(9)
C32 0.0392(8) 0.0411(9) 0.0491(8) 0.0037(7) 0.0194(7) 0.0001(6)
C33 0.0498(8) 0.0403(9) 0.0517(9) 0.0094(7) 0.0203(7) -0.0029(7)
C34 0.0521(9) 0.0408(9) 0.0474(9) 0.0063(7) 0.0138(7) 0.0010(8)
C35 0.0593(10) 0.0420(9) 0.0468(9) 0.0043(7) 0.0103(7) 0.0078(8)
C36 0.0694(12) 0.0638(13) 0.0762(12) -0.0008(10) 0.0192(10) 0.0156(10)
C37 0.0947(16) 0.0768(17) 0.1048(17) -0.0084(13) 0.0266(13) 0.0360(14)
C38 0.123(2) 0.0537(14) 0.1090(18) -0.0098(12) 0.0135(16) 0.0278(15)
C39 0.1075(18) 0.0444(12) 0.1201(19) -0.0016(12) 0.0191(14) 0.0006(12)
C40 0.0794(13) 0.0426(10) 0.0891(14) 0.0016(10) 0.0199(10) 0.0023(10)
C41 0.0414(8) 0.0658(12) 0.0488(9) 0.0028(8) 0.0158(7) -0.0022(8)
C42 0.0495(11) 0.0932(17) 0.1275(18) -0.0043(14) 0.0230(11) -0.0149(11)
C43 0.0421(13) 0.143(3) 0.185(3) -0.014(2) 0.0267(14) -0.0062(15)
C44 0.0583(15) 0.156(3) 0.123(2) 0.010(2) 0.0180(13) 0.0383(17)
C45 0.0719(15) 0.120(2) 0.140(2) 0.0519(16) 0.0495(14) 0.0424(14)
C46 0.0574(11) 0.0872(16) 0.1040(15) 0.0368(12) 0.0393(11) 0.0188(10)

loop_
_atom_type_symbol
_atom_type_description
_atom_type_scat_dispersion_real
_atom_type_scat_dispersion_imag
_atom_type_scat_source
C C 0.0033 0.0016 'International Tables Vol C Tables 4.2.6.8 and 6.1.1.4'
H H 0.0000 0.0000 'International Tables Vol C Tables 4.2.6.8 and 6.1.1.4'
N N 0.0061 0.0033 'International Tables Vol C Tables 4.2.6.8 and 6.1.1.4'
O O 0.0106 0.0060 'International Tables Vol C Tables 4.2.6.8 and 6.1.1.4'

loop_
_geom_angle_atom_site_label_1
_geom_angle_atom_site_label_2
_geom_angle_atom_site_label_3
_geom_angle
C9 N1 C6 109.93(12)
C9 N1 H1 125.1(10)
C6 N1 H1 125.0(10)
C20 N2 C21 108.47(13)
C20 N2 H2A 126.4(11)
C21 N2 H2A 124.9(11)
O1 C1 C41 119.74(13)
O1 C1 C2 120.19(14)
C41 C1 C2 120.06(13)
C1 C2 C3 111.89(11)
C1 C2 C8 112.42(11)
C3 C2 C8 111.38(10)
C1 C2 H2 106.9
C3 C2 H2 106.9
C8 C2 H2 106.9
C15 C3 C4 117.93(14)
C15 C3 C2 122.97(13)
C4 C3 C2 119.04(12)
C18 C4 C3 119.57(14)
C18 C4 C5 119.68(13)
C3 C4 C5 120.74(12)
C6 C5 C4 110.64(12)
C6 C5 C19 114.65(12)
C4 C5 C19 111.33(11)
C6 C5 H5 106.6
C4 C5 H5 106.6
C19 C5 H5 106.6
C7 C6 N1 108.82(12)
C7 C6 C5 133.33(12)
N1 C6 C5 117.85(12)
C6 C7 C10 106.92(11)
C6 C7 C8 127.34(12)
C10 C7 C8 125.74(12)
C7 C8 C27 110.31(11)
C7 C8 C2 110.54(11)
C27 C8 C2 111.84(10)
C7 C8 H8 108.0
C27 C8 H8 108.0
C2 C8 H8 108.0
N1 C9 C14 130.11(14)
N1 C9 C10 107.13(12)
C14 C9 C10 122.74(13)
C11 C10 C9 117.63(13)
C11 C10 C7 135.10(12)
C9 C10 C7 107.16(12)
C12 C11 C10 119.24(14)
C12 C11 H11 120.4
C10 C11 H11 120.4
C11 C12 C13 121.65(15)
C11 C12 H12 119.2
C13 C12 H12 119.2
C14 C13 C12 120.90(14)
C14 C13 H13 119.5
C12 C13 H13 119.5
C13 C14 C9 117.76(14)
C13 C14 H14 121.1
C9 C14 H14 121.1
C16 C15 C3 121.61(16)
C16 C15 H15 119.2
C3 C15 H15 119.2
C17 C16 C15 120.13(17)
C17 C16 H16 119.9
C15 C16 H16 119.9
C16 C17 C18 119.43(16)
C16 C17 H17 120.3
C18 C17 H17 120.3
C17 C18 C4 121.32(16)
C17 C18 H18 119.3
C4 C18 H18 119.3
C20 C19 C22 105.96(13)
C20 C19 C5 123.96(14)
C22 C19 C5 130.08(13)
C19 C20 N2 111.12(15)
C19 C20 H20 124.4
N2 C20 H20 124.4
N2 C21 C26 129.30(15)
N2 C21 C22 107.98(14)
C26 C21 C22 122.70(16)
C23 C22 C21 118.08(15)
C23 C22 C19 135.44(14)
C21 C22 C19 106.47(13)
C24 C23 C22 118.94(16)
C24 C23 H23 120.5
C22 C23 H23 120.5
C23 C24 C25 121.30(17)
C23 C24 H24 119.4
C25 C24 H24 119.4
C26 C25 C24 121.61(17)
C26 C25 H25 119.2
C24 C25 H25 119.2
C25 C26 C21 117.33(17)
C25 C26 H26 121.3
C21 C26 H26 121.3
C28 C27 C32 118.85(13)
C28 C27 C8 118.08(12)
C32 C27 C8 123.04(12)
C29 C28 C27 121.65(14)
C29 C28 H28 119.2
C27 C28 H28 119.2
C30 C29 C28 119.61(15)
C30 C29 H29 120.2
C28 C29 H29 120.2
C29 C30 C31 119.62(15)
C29 C30 H30 120.2
C31 C30 H30 120.2
C30 C31 C32 121.91(15)
C30 C31 H31 119.0
C32 C31 H31 119.0
C31 C32 C27 118.35(14)
C31 C32 C33 118.40(13)
C27 C32 C33 123.22(13)
C34 C33 C32 118.26(12)
C34 C33 H33A 107.7
C32 C33 H33A 107.7
C34 C33 H33B 107.7
C32 C33 H33B 107.7
H33A C33 H33B 107.1
O2 C34 C35 120.47(14)
O2 C34 C33 122.34(14)
C35 C34 C33 117.19(14)
C40 C35 C36 118.69(16)
C40 C35 C34 121.81(15)
C36 C35 C34 119.50(16)
C37 C36 C35 120.4(2)
C37 C36 H36 119.8
C35 C36 H36 119.8
C38 C37 C36 119.8(2)
C38 C37 H37 120.1
C36 C37 H37 120.1
C39 C38 C37 120.3(2)
C39 C38 H38 119.9
C37 C38 H38 119.9
C38 C39 C40 120.3(2)
C38 C39 H39 119.8
C40 C39 H39 119.8
C35 C40 C39 120.5(2)
C35 C40 H40 119.7
C39 C40 H40 119.7
C46 C41 C42 117.92(17)
C46 C41 C1 124.16(14)
C42 C41 C1 117.89(17)
C43 C42 C41 120.5(2)
C43 C42 H42 119.7
C41 C42 H42 119.7
C44 C43 C42 120.2(2)
C44 C43 H43 119.9
C42 C43 H43 119.9
C45 C44 C43 120.1(2)
C45 C44 H44 120.0
C43 C44 H44 120.0
C44 C45 C46 119.9(3)
C44 C45 H45 120.0
C46 C45 H45 120.0
C41 C46 C45 121.3(2)
C41 C46 H46 119.3
C45 C46 H46 119.3

loop_
_geom_bond_atom_site_label_1
_geom_bond_atom_site_label_2
_geom_bond_distance
N1 C9 1.3697(18)
N1 C6 1.3820(17)
N1 H1 0.850(16)
N2 C20 1.366(2)
N2 C21 1.367(2)
N2 H2A 0.872(17)
O1 C1 1.2179(17)
O2 C34 1.2129(18)
C1 C41 1.488(2)
C1 C2 1.5198(19)
C2 C3 1.5259(19)
C2 C8 1.5526(18)
C2 H2 0.9800
C3 C15 1.392(2)
C3 C4 1.4002(19)
C4 C18 1.386(2)
C4 C5 1.521(2)
C5 C6 1.5057(19)
C5 C19 1.524(2)
C5 H5 0.9800
C6 C7 1.3695(18)
C7 C10 1.4382(19)
C7 C8 1.5200(18)
C8 C27 1.5229(18)
C8 H8 0.9800
C9 C14 1.391(2)
C9 C10 1.4088(19)
C10 C11 1.4053(19)
C11 C12 1.369(2)
C11 H11 0.9300
C12 C13 1.396(2)
C12 H12 0.9300
C13 C14 1.363(2)
C13 H13 0.9300
C14 H14 0.9300
C15 C16 1.379(2)
C15 H15 0.9300
C16 C17 1.366(3)
C16 H16 0.9300
C17 C18 1.380(2)
C17 H17 0.9300
C18 H18 0.9300
C19 C20 1.3562(19)
C19 C22 1.443(2)
C20 H20 0.9300
C21 C26 1.392(2)
C21 C22 1.412(2)
C22 C23 1.401(2)
C23 C24 1.380(2)
C23 H23 0.9300
C24 C25 1.391(3)
C24 H24 0.9300
C25 C26 1.365(3)
C25 H25 0.9300
C26 H26 0.9300
C27 C28 1.3942(19)
C27 C32 1.3968(19)
C28 C29 1.375(2)
C28 H28 0.9300
C29 C30 1.371(2)
C29 H29 0.9300
C30 C31 1.376(2)
C30 H30 0.9300
C31 C32 1.393(2)
C31 H31 0.9300
C32 C33 1.511(2)
C33 C34 1.503(2)
C33 H33A 0.9700
C33 H33B 0.9700
C34 C35 1.491(2)
C35 C40 1.380(2)
C35 C36 1.387(2)
C36 C37 1.381(3)
C36 H36 0.9300
C37 C38 1.377(3)
C37 H37 0.9300
C38 C39 1.355(3)
C38 H38 0.9300
C39 C40 1.381(3)
C39 H39 0.9300
C40 H40 0.9300
C41 C46 1.376(2)
C41 C42 1.383(2)
C42 C43 1.375(3)
C42 H42 0.9300
C43 C44 1.369(4)
C43 H43 0.9300
C44 C45 1.353(4)
C44 H44 0.9300
C45 C46 1.377(3)
C45 H45 0.9300
C46 H46 0.9300

loop_
_geom_hbond_atom_site_label_D
_geom_hbond_atom_site_label_H
_geom_hbond_atom_site_label_A
_geom_hbond_distance_DH
_geom_hbond_distance_HA
_geom_hbond_distance_DA
_geom_hbond_angle_DHA
_geom_hbond_site_symmetry_A
N2 H2A O2 0.872(17) 2.216(18) 3.0510(19) 160.3(15) 4_575

loop_
_geom_torsion_atom_site_label_1
_geom_torsion_atom_site_label_2
_geom_torsion_atom_site_label_3
_geom_torsion_atom_site_label_4
_geom_torsion
O1 C1 C2 C3 70.32(17)
C41 C1 C2 C3 -108.73(15)
O1 C1 C2 C8 -55.89(18)
C41 C1 C2 C8 125.06(14)
C1 C2 C3 C15 -27.47(18)
C8 C2 C3 C15 99.31(15)
C1 C2 C3 C4 155.14(13)
C8 C2 C3 C4 -78.09(16)
C15 C3 C4 C18 0.6(2)
C2 C3 C4 C18 178.14(12)
C15 C3 C4 C5 -177.95(13)
C2 C3 C4 C5 -0.42(19)
C18 C4 C5 C6 -119.82(14)
C3 C4 C5 C6 58.74(16)
C18 C4 C5 C19 111.45(14)
C3 C4 C5 C19 -69.99(16)
C9 N1 C6 C7 -1.81(16)
C9 N1 C6 C5 177.75(12)
C4 C5 C6 C7 -44.5(2)
C19 C5 C6 C7 82.37(19)
C4 C5 C6 N1 136.03(13)
C19 C5 C6 N1 -97.06(15)
N1 C6 C7 C10 2.18(15)
C5 C6 C7 C10 -177.28(14)
N1 C6 C7 C8 -177.18(12)
C5 C6 C7 C8 3.4(2)
C6 C7 C8 C27 -139.76(14)
C10 C7 C8 C27 40.99(17)
C6 C7 C8 C2 -15.55(18)
C10 C7 C8 C2 165.20(12)
C1 C2 C8 C7 -162.67(11)
C3 C2 C8 C7 70.84(14)
C1 C2 C8 C27 -39.34(16)
C3 C2 C8 C27 -165.83(11)
C6 N1 C9 C14 -177.83(15)
C6 N1 C9 C10 0.64(16)
N1 C9 C10 C11 -176.07(12)
C14 C9 C10 C11 2.5(2)
N1 C9 C10 C7 0.71(15)
C14 C9 C10 C7 179.31(13)
C6 C7 C10 C11 174.17(15)
C8 C7 C10 C11 -6.5(2)
C6 C7 C10 C9 -1.79(15)
C8 C7 C10 C9 177.59(12)
C9 C10 C11 C12 -0.6(2)
C7 C10 C11 C12 -176.23(15)
C10 C11 C12 C13 -1.4(2)
C11 C12 C13 C14 1.7(2)
C12 C13 C14 C9 0.2(2)
N1 C9 C14 C13 175.93(15)
C10 C9 C14 C13 -2.3(2)
C4 C3 C15 C16 -0.7(2)
C2 C3 C15 C16 -178.16(14)
C3 C15 C16 C17 0.2(2)
C15 C16 C17 C18 0.4(2)
C16 C17 C18 C4 -0.5(2)
C3 C4 C18 C17 0.0(2)
C5 C4 C18 C17 178.58(13)
C6 C5 C19 C20 -156.23(13)
C4 C5 C19 C20 -29.67(18)
C6 C5 C19 C22 22.9(2)
C4 C5 C19 C22 149.42(14)
C22 C19 C20 N2 -0.17(16)
C5 C19 C20 N2 179.11(12)
C21 N2 C20 C19 0.11(17)
C20 N2 C21 C26 178.44(15)
C20 N2 C21 C22 0.00(16)
N2 C21 C22 C23 -179.92(13)
C26 C21 C22 C23 1.5(2)
N2 C21 C22 C19 -0.10(15)
C26 C21 C22 C19 -178.67(14)
C20 C19 C22 C23 179.94(16)
C5 C19 C22 C23 0.7(3)
C20 C19 C22 C21 0.16(15)
C5 C19 C22 C21 -179.06(13)
C21 C22 C23 C24 -2.0(2)
C19 C22 C23 C24 178.28(15)
C22 C23 C24 C25 0.9(2)
C23 C24 C25 C26 0.8(3)
C24 C25 C26 C21 -1.3(3)
N2 C21 C26 C25 -178.12(15)
C22 C21 C26 C25 0.1(2)
C7 C8 C27 C28 49.06(16)
C2 C8 C27 C28 -74.39(15)
C7 C8 C27 C32 -128.90(13)
C2 C8 C27 C32 107.65(14)
C32 C27 C28 C29 0.7(2)
C8 C27 C28 C29 -177.33(12)
C27 C28 C29 C30 -1.2(2)
C28 C29 C30 C31 0.4(2)
C29 C30 C31 C32 0.8(3)
C30 C31 C32 C27 -1.3(2)
C30 C31 C32 C33 -179.13(15)
C28 C27 C32 C31 0.5(2)
C8 C27 C32 C31 178.42(13)
C28 C27 C32 C33 178.24(13)
C8 C27 C32 C33 -3.8(2)
C31 C32 C33 C34 -107.55(16)
C27 C32 C33 C34 74.69(18)
C32 C33 C34 O2 5.1(2)
C32 C33 C34 C35 -174.52(13)
O2 C34 C35 C40 161.03(17)
C33 C34 C35 C40 -19.3(2)
O2 C34 C35 C36 -19.2(2)
C33 C34 C35 C36 160.40(14)
C40 C35 C36 C37 -0.4(3)
C34 C35 C36 C37 179.85(17)
C35 C36 C37 C38 -0.2(3)
C36 C37 C38 C39 0.2(4)
C37 C38 C39 C40 0.5(4)
C36 C35 C40 C39 1.1(3)
C34 C35 C40 C39 -179.15(17)
C38 C39 C40 C35 -1.2(3)
O1 C1 C41 C46 167.45(17)
C2 C1 C41 C46 -13.5(2)
O1 C1 C41 C42 -10.5(2)
C2 C1 C41 C42 168.59(15)
C46 C41 C42 C43 0.5(3)
C1 C41 C42 C43 178.6(2)
C41 C42 C43 C44 0.4(4)
C42 C43 C44 C45 -1.2(5)
C43 C44 C45 C46 1.1(4)
C42 C41 C46 C45 -0.6(3)
C1 C41 C46 C45 -178.56(19)
C44 C45 C46 C41 -0.1(4)
